data_7217114
loop_
_publ_author_name
'Gordon, Charles M.'
'Holbrey, John D.'
'Kennedy, Alan R.'
'Seddon, Kenneth R.'

_publ_contact_author
;
Dr Alan R. Kennedy
Dept. of P & A Chemistry
University of Strathclyde
295 Cathedral St.
Glasgow G1 1XL
Scotland
;
_publ_section_title
;
 Ionic liquid crystals: hexafluorophosphate salts
;
_journal_issue 12
_journal_name_full 'Journal of Materials Chemistry'
_journal_page_first 2627
_journal_paper_doi 10.1039/a806169f
_journal_volume 8
_journal_year 1998
_chemical_formula_sum 'C16 H31 F6 N2 P'
_chemical_formula_weight 396.40
_space_group_IT_number 14
_symmetry_cell_setting monoclinic
_symmetry_Int_Tables_number 14
_symmetry_space_group_name_Hall '-P 2yab'
_symmetry_space_group_name_H-M 'P 1 21/a 1'
_audit_creation_date 'Tue Jul  7 11:25:49 1998'
_audit_creation_method 'from TEXRAY.INF file'
_cell_angle_alpha 90
_cell_angle_beta 94.13(2)
_cell_angle_gamma 90
_cell_formula_units_Z 4
_cell_length_a 9.175(2)
_cell_length_b 9.849(3)
_cell_length_c 22.197(4)
_cell_measurement_reflns_used 25
_cell_measurement_temperature 123
_cell_measurement_theta_max 17.35
_cell_measurement_theta_min 9.15
_cell_volume 2000.6(8)
_computing_cell_refinement 'MSC/AFC Diffractometer Control'
_computing_data_collection 'MSC/AFC Diffractometer Control'
_computing_data_reduction teXsan
_computing_publication_material teXsan
_computing_structure_refinement teXsan
_computing_structure_solution SIR
_diffrn_ambient_temperature 123
_diffrn_measurement_device 'Rigaku AFC7S'
_diffrn_measurement_method \w/2\q
_diffrn_orient_matrix_UB_11 -0.09542
_diffrn_orient_matrix_UB_12 -0.04142
_diffrn_orient_matrix_UB_13 -0.01487
_diffrn_orient_matrix_UB_21 0.01951
_diffrn_orient_matrix_UB_22 0.02456
_diffrn_orient_matrix_UB_23 -0.04238
_diffrn_orient_matrix_UB_31 0.04955
_diffrn_orient_matrix_UB_32 -0.08938
_diffrn_orient_matrix_UB_33 -0.00477
_diffrn_radiation_monochromator graphite
_diffrn_radiation_source 'X-ray tube'
_diffrn_radiation_type MoKalpha
_diffrn_radiation_wavelength 0.71069
_diffrn_reflns_av_R_equivalents 0.0374
_diffrn_reflns_limit_h_max 11
_diffrn_reflns_limit_h_min 0
_diffrn_reflns_limit_k_max 12
_diffrn_reflns_limit_k_min 0
_diffrn_reflns_limit_l_max 27
_diffrn_reflns_limit_l_min -27
_diffrn_reflns_number 4676
_diffrn_reflns_theta_max 26.51
_diffrn_reflns_theta_min 2.50
_diffrn_standards_decay_% 0.52
_diffrn_standards_interval_count 150
_diffrn_standards_number 3
_exptl_absorpt_coefficient_mu 0.192
_exptl_absorpt_correction_T_max 1.000
_exptl_absorpt_correction_T_min 0.938
_exptl_absorpt_correction_type empirical
_exptl_absorpt_process_details psi-scan
_exptl_crystal_colour colourless
_exptl_crystal_density_diffrn 1.316
_exptl_crystal_density_meas 0.000
_exptl_crystal_description plate
_exptl_crystal_F_000 840.00
_exptl_crystal_size_max 0.700
_exptl_crystal_size_mid 0.400
_exptl_crystal_size_min 0.050
_refine_diff_density_max 0.22
_refine_diff_density_min -0.24
_refine_ls_extinction_coef 5.4(8)x10^-7^
_refine_ls_extinction_method Zachariasen_type_2_Gaussian_isotropic
_refine_ls_goodness_of_fit_obs 1.339
_refine_ls_hydrogen_treatment noref
_refine_ls_matrix_type full
_refine_ls_number_constraints 0
_refine_ls_number_parameters 227
_refine_ls_number_reflns 2497
_refine_ls_number_restraints 0
_refine_ls_R_factor_all 0.1082
_refine_ls_R_factor_obs 0.0394
_refine_ls_shift/esd_max 0.0003
_refine_ls_structure_factor_coef F
_refine_ls_weighting_details 'w = 1/\s^2^(F)'
_refine_ls_weighting_scheme calc
_refine_ls_wR_factor_all 0.0519
_refine_ls_wR_factor_obs 0.0435
_reflns_number_observed 2497
_reflns_number_total 4401
_reflns_observed_criterion I>2\s(I)
_cod_data_source_file 806169f.txt
_cod_data_source_block Gordon1
_cod_depositor_comments
;
The following automatic conversions were performed:

'_refine_ls_weighting_scheme' value '1/\s^2^(F)' was changed to
'calc'. New tag '_refine_ls_weighting_details' was created. The value
of the new tag was set to 'w = 1/\s^2^(F)'.

Automatic conversion script
Id: cif_fix_values 3143 2015-03-26 13:38:13Z robertas 
;
_cod_original_cell_volume 2000.7(8)
_cod_original_sg_symbol_H-M 'P 21/a     '
_cod_original_formula_sum 'C16 H31 F6 N2 P '
_cod_database_code 7217114

loop_
_symmetry_equiv_pos_as_xyz
'   +x,   +y,   +z'
'1/2-x,1/2+y,   -z'
'   -x,   -y,   -z'
'1/2+x,1/2-y,   +z'

loop_
_atom_site_aniso_label
_atom_site_aniso_U_11
_atom_site_aniso_U_22
_atom_site_aniso_U_33
_atom_site_aniso_U_12
_atom_site_aniso_U_13
_atom_site_aniso_U_23
P(1) 0.0306(3) 0.0274(3) 0.0279(3) -0.0002(3) 0.0008(3) -0.0043(3)
F(1) 0.0371(8) 0.0366(9) 0.0430(9) 0.0081(7) 0.0029(7) 0.0021(7)
F(2) 0.0367(9) 0.062(1) 0.0317(8) -0.0087(8) -0.0013(7) 0.0138(8)
F(3) 0.0449(9) 0.0495(10) 0.0271(8) -0.0021(8) -0.0078(7) -0.0020(7)
F(4) 0.0433(10) 0.088(1) 0.048(1) -0.0226(10) 0.0029(8) -0.035(1)
F(5) 0.054(1) 0.0353(9) 0.070(1) -0.0028(8) 0.0128(9) 0.0171(9)
F(6) 0.0425(10) 0.0416(10) 0.089(1) 0.0082(8) 0.0144(9) -0.0173(10)
N(1) 0.035(1) 0.027(1) 0.025(1) -0.0095(10) -0.0050(9) 0.0002(9)
N(2) 0.024(1) 0.023(1) 0.025(1) -0.0053(9) -0.0025(8) -0.0003(8)
C(1) 0.055(2) 0.036(2) 0.031(1) -0.009(1) -0.010(1) 0.007(1)
C(2) 0.025(1) 0.025(1) 0.031(1) -0.003(1) -0.003(1) 0.000(1)
C(3) 0.041(2) 0.044(2) 0.026(1) -0.002(1) 0.004(1) -0.010(1)
C(4) 0.036(1) 0.033(1) 0.035(1) 0.004(1) -0.001(1) -0.008(1)
C(5) 0.033(1) 0.025(1) 0.030(1) -0.004(1) -0.002(1) 0.005(1)
C(6) 0.028(1) 0.025(1) 0.026(1) 0.000(1) -0.0035(10) 0.002(1)
C(7) 0.032(1) 0.026(1) 0.026(1) 0.002(1) -0.006(1) 0.000(1)
C(8) 0.034(1) 0.028(1) 0.027(1) -0.005(1) -0.005(1) -0.001(1)
C(9) 0.029(1) 0.031(1) 0.025(1) -0.001(1) -0.002(1) 0.000(1)
C(10) 0.031(1) 0.025(1) 0.027(1) -0.001(1) -0.005(1) 0.001(1)
C(11) 0.033(1) 0.032(1) 0.026(1) -0.003(1) -0.002(1) 0.003(1)
C(12) 0.034(1) 0.027(1) 0.025(1) 0.000(1) -0.004(1) 0.001(1)
C(13) 0.033(1) 0.039(2) 0.026(1) -0.001(1) -0.003(1) 0.004(1)
C(14) 0.036(1) 0.026(1) 0.027(1) 0.000(1) -0.002(1) 0.000(1)
C(15) 0.039(2) 0.063(2) 0.027(1) -0.002(2) -0.003(1) 0.011(1)
C(16) 0.072(2) 0.042(2) 0.037(2) 0.004(2) -0.025(2) -0.003(1)

loop_
_atom_site_label
_atom_site_fract_x
_atom_site_fract_y
_atom_site_fract_z
_atom_site_U_iso_or_equiv
_atom_site_thermal_displace_type
P(1) 0.30121(7) 0.01795(7) 0.36776(3) 0.0287 Uij
F(1) 0.4299(2) -0.0865(2) 0.35835(7) 0.0389 Uij
F(2) 0.2302(2) -0.0884(2) 0.41232(7) 0.0438 Uij
F(3) 0.2059(2) -0.0476(2) 0.31236(6) 0.0410 Uij
F(4) 0.3948(2) 0.0813(2) 0.42465(8) 0.0598 Uij
F(5) 0.3724(2) 0.1223(2) 0.32414(8) 0.0527 Uij
F(6) 0.1705(2) 0.1207(2) 0.37804(9) 0.0572 Uij
N(1) 0.8772(2) -0.1167(2) 0.43703(9) 0.0293 Uij
N(2) 0.8330(2) -0.0020(2) 0.35516(8) 0.0244 Uij
C(1) 0.9462(3) -0.2120(3) 0.4812(1) 0.0413 Uij
C(2) 0.9127(3) -0.1016(2) 0.3807(1) 0.0272 Uij
C(3) 0.7698(3) -0.0246(3) 0.4477(1) 0.0367 Uij
C(4) 0.7424(3) 0.0463(3) 0.3969(1) 0.0348 Uij
C(5) 0.8387(3) 0.0468(2) 0.2925(1) 0.0295 Uij
C(6) 0.6989(3) 0.0152(2) 0.2545(1) 0.0265 Uij
C(7) 0.6753(3) -0.1358(2) 0.2443(1) 0.0283 Uij
C(8) 0.5303(3) -0.1707(3) 0.2095(1) 0.0299 Uij
C(9) 0.5099(3) -0.1100(3) 0.1465(1) 0.0287 Uij
C(10) 0.3727(3) -0.1634(2) 0.1112(1) 0.0279 Uij
C(11) 0.3428(3) -0.1012(3) 0.0487(1) 0.0307 Uij
C(12) 0.2057(3) -0.1575(3) 0.0150(1) 0.0290 Uij
C(13) 0.1679(3) -0.0932(3) -0.0466(1) 0.0328 Uij
C(14) 0.0297(3) -0.1482(2) -0.0789(1) 0.0296 Uij
C(15) -0.0128(3) -0.0824(3) -0.1390(1) 0.0433 Uij
C(16) -0.1506(4) -0.1377(3) -0.1712(1) 0.0519 Uij
H(1) 0.8759 -0.2467 0.5032 0.0496 Uij
H(2) 0.9857 -0.2809 0.4625 0.0496 Uij
H(3) 1.0056 -0.1682 0.5099 0.0496 Uij
H(4) 0.9810 -0.1546 0.3594 0.0326 Uij
H(5) 0.7316 -0.0212 0.4827 0.0441 Uij
H(6) 0.6752 0.1176 0.3881 0.0417 Uij
H(7) 0.9242 0.0048 0.2765 0.0354 Uij
H(8) 0.8554 0.1435 0.2942 0.0354 Uij
H(9) 0.7064 0.0584 0.2164 0.0318 Uij
H(10) 0.6161 0.0524 0.2724 0.0318 Uij
H(11) 0.7567 -0.1706 0.2204 0.0339 Uij
H(12) 0.6763 -0.1828 0.2825 0.0339 Uij
H(13) 0.5236 -0.2697 0.2042 0.0359 Uij
H(14) 0.4525 -0.1414 0.2351 0.0359 Uij
H(15) 0.5065 -0.0054 0.1499 0.0344 Uij
H(16) 0.5917 -0.1266 0.1234 0.0344 Uij
H(17) 0.2843 -0.1440 0.1348 0.0335 Uij
H(18) 0.3790 -0.2647 0.1059 0.0335 Uij
H(19) 0.3347 -0.0077 0.0521 0.0368 Uij
H(20) 0.4250 -0.1114 0.0243 0.0368 Uij
H(21) 0.1187 -0.1471 0.0384 0.0348 Uij
H(22) 0.2128 -0.2581 0.0101 0.0348 Uij
H(23) 0.1594 0.0002 -0.0409 0.0394 Uij
H(24) 0.2468 -0.1021 -0.0706 0.0394 Uij
H(25) -0.0523 -0.1393 -0.0533 0.0356 Uij
H(26) 0.0373 -0.2444 -0.0828 0.0356 Uij
H(27) 0.0611 -0.0875 -0.1629 0.0519 Uij
H(28) -0.0290 0.0196 -0.1312 0.0519 Uij
H(29) -0.1709 -0.0986 -0.2067 0.0623 Uij
H(30) -0.2400 -0.1202 -0.1476 0.0623 Uij
H(31) -0.1396 -0.2310 -0.1798 0.0623 Uij

loop_
_atom_type_symbol
_atom_type_oxidation_number
_atom_type_number_in_cell
_atom_type_scat_dispersion_real
_atom_type_scat_dispersion_imag
_atom_type_scat_source
C 0 64 0.003 0.002 'International Tables'
H 0 124 0.000 0.000 'International Tables'
F 0 24 0.017 0.010 'International Tables'
N 0 8 0.006 0.003 'International Tables'
P 0 4 0.102 0.094 'International Tables'

loop_
_geom_angle_atom_site_label_1
_geom_angle_atom_site_label_2
_geom_angle_atom_site_label_3
_geom_angle
_geom_angle_publ_flag
F(1) P(1) F(2) 89.84(9) yes
F(1) P(1) F(3) 90.45(8) yes
F(1) P(1) F(4) 89.68(9) yes
F(1) P(1) F(5) 89.81(9) yes
F(1) P(1) F(6) 178.87(10) yes
F(2) P(1) F(3) 89.23(8) yes
F(2) P(1) F(4) 89.26(9) yes
F(2) P(1) F(5) 179.54(9) yes
F(2) P(1) F(6) 89.03(9) yes
F(3) P(1) F(4) 178.49(10) yes
F(3) P(1) F(5) 91.06(9) yes
F(3) P(1) F(6) 89.49(9) yes
F(4) P(1) F(5) 90.45(10) yes
F(4) P(1) F(6) 90.35(10) yes
F(5) P(1) F(6) 91.32(10) yes
C(1) N(1) C(2) 125.5(2) yes
C(1) N(1) C(3) 126.0(2) yes
C(2) N(1) C(3) 108.5(2) yes
C(2) N(2) C(4) 108.0(2) yes
C(2) N(2) C(5) 126.0(2) yes
C(4) N(2) C(5) 125.9(2) yes
N(1) C(2) N(2) 108.8(2) yes
N(1) C(3) C(4) 107.1(2) yes
N(2) C(4) C(3) 107.6(2) yes
N(2) C(5) C(6) 111.8(2) yes
C(5) C(6) C(7) 113.0(2) yes
C(6) C(7) C(8) 114.0(2) yes
C(7) C(8) C(9) 114.9(2) yes
C(8) C(9) C(10) 112.3(2) yes
C(9) C(10) C(11) 114.6(2) yes
C(10) C(11) C(12) 112.9(2) yes
C(11) C(12) C(13) 114.6(2) yes
C(12) C(13) C(14) 113.9(2) yes
C(13) C(14) C(15) 114.8(2) yes
C(14) C(15) C(16) 114.7(2) yes

loop_
_geom_bond_atom_site_label_1
_geom_bond_atom_site_label_2
_geom_bond_distance
_geom_bond_publ_flag
P(1) F(1) 1.591(2) yes
P(1) F(2) 1.610(2) yes
P(1) F(3) 1.593(2) yes
P(1) F(4) 1.602(2) yes
P(1) F(5) 1.584(2) yes
P(1) F(6) 1.599(2) yes
N(1) C(1) 1.468(3) yes
N(1) C(2) 1.322(3) yes
N(1) C(3) 1.373(4) yes
N(2) C(2) 1.326(3) yes
N(2) C(4) 1.374(3) yes
N(2) C(5) 1.477(3) yes
C(3) C(4) 1.334(4) yes
C(5) C(6) 1.515(3) yes
C(6) C(7) 1.518(3) yes
C(7) C(8) 1.528(3) yes
C(8) C(9) 1.521(3) yes
C(9) C(10) 1.526(3) yes
C(10) C(11) 1.524(3) yes
C(11) C(12) 1.520(3) yes
C(12) C(13) 1.524(3) yes
C(13) C(14) 1.511(4) yes
C(14) C(15) 1.509(4) yes
C(15) C(16) 1.508(4) yes
